data_4333601
loop_
_publ_author_name
'M. Falmbigl'
'F. Kneidinger'
'M. Chen'
'A. Grytsiv'
'H. Michor'
'E. Royanian'
'E. Bauer'
'H. Effenberger'
'R. Podloucky'
'P. Rogl'

_publ_section_title
;
 Cage-Forming Compounds in the Ba-Rh-Ge System: From Thermoelectrics to
 Superconductivity
;
_journal_name_full 'Inorganic Chemistry'
_journal_page_first 931
_journal_page_last 943
_journal_paper_doi 10.1021/ic302139r
_journal_volume 52
_journal_year 2013
_chemical_formula_sum 'Ba6 Ge32 Rh8'
_chemical_formula_weight 3970.20
_chemical_name_systematic
; 
 ? 
;
_space_group_IT_number 139
_symmetry_cell_setting tetragonal
_symmetry_space_group_name_Hall '-I 4 2'
_symmetry_space_group_name_H-M 'I 4/m m m'
_atom_sites_solution_hydrogens geom
_atom_sites_solution_primary direct
_atom_sites_solution_secondary difmap
_audit_creation_method SHELXL-97
_cell_angle_alpha 90.00
_cell_angle_beta 90.00
_cell_angle_gamma 90.00
_cell_formula_units_Z 1
_cell_length_a 6.564(2)
_cell_length_b 6.564(2)
_cell_length_c 22.037(2)
_cell_measurement_temperature 293(2)
_cell_volume 949.5(4)
_computing_structure_refinement 'SHELXL-97 (Sheldrick, 1997)'
_computing_structure_solution 'SHELXS-97 (Sheldrick, 1990)'
_diffrn_ambient_temperature 293(2)
_diffrn_measured_fraction_theta_full 1.000
_diffrn_measured_fraction_theta_max 1.000
_diffrn_radiation_monochromator graphite
_diffrn_radiation_source 'fine-focus sealed tube'
_diffrn_radiation_type MoK\a
_diffrn_radiation_wavelength 0.71073
_diffrn_reflns_av_R_equivalents 0.0768
_diffrn_reflns_av_sigmaI/netI 0.0281
_diffrn_reflns_limit_h_max 10
_diffrn_reflns_limit_h_min -10
_diffrn_reflns_limit_k_max 10
_diffrn_reflns_limit_k_min -10
_diffrn_reflns_limit_l_max 34
_diffrn_reflns_limit_l_min -35
_diffrn_reflns_number 7402
_diffrn_reflns_theta_full 34.95
_diffrn_reflns_theta_max 34.95
_diffrn_reflns_theta_min 1.85
_exptl_absorpt_coefficient_mu 34.330
_exptl_crystal_density_diffrn 6.943
_exptl_crystal_F_000 1720
_refine_diff_density_max 2.553
_refine_diff_density_min -2.179
_refine_diff_density_rms 0.367
_refine_ls_extinction_coef 0.00000(13)
_refine_ls_extinction_expression Fc^*^=kFc[1+0.001xFc^2^\l^3^/sin(2\q)]^-1/4^
_refine_ls_extinction_method SHELXL
_refine_ls_goodness_of_fit_ref 1.102
_refine_ls_hydrogen_treatment mixed
_refine_ls_matrix_type full
_refine_ls_number_parameters 26
_refine_ls_number_reflns 672
_refine_ls_number_restraints 0
_refine_ls_restrained_S_all 1.102
_refine_ls_R_factor_all 0.0511
_refine_ls_R_factor_gt 0.0301
_refine_ls_shift/su_max 0.040
_refine_ls_shift/su_mean 0.002
_refine_ls_structure_factor_coef Fsqd
_refine_ls_weighting_details 'calc w=1/[\s^2^(Fo^2^)+(0.1000P)^2^+0.0000P] where P=(Fo^2^+2Fc^2^)/3'
_refine_ls_weighting_scheme calc
_refine_ls_wR_factor_gt 0.1153
_refine_ls_wR_factor_ref 0.1534
_reflns_number_gt 507
_reflns_number_total 672
_reflns_threshold_expression >2sigma(I)
_cod_data_source_file ic302139r_si_002_4.cif
_cod_data_source_block tau2
_cod_original_cell_volume 949.6(4)
_cod_database_code 4333601

loop_
_symmetry_equiv_pos_as_xyz
'x, y, z'
'x, -y, -z'
'-x, -y, z'
'-x, y, -z'
'y, x, -z'
'y, -x, z'
'-y, x, z'
'-y, -x, -z'
'x+1/2, y+1/2, z+1/2'
'x+1/2, -y+1/2, -z+1/2'
'-x+1/2, -y+1/2, z+1/2'
'-x+1/2, y+1/2, -z+1/2'
'y+1/2, x+1/2, -z+1/2'
'y+1/2, -x+1/2, z+1/2'
'-y+1/2, x+1/2, z+1/2'
'-y+1/2, -x+1/2, -z+1/2'
'-x, -y, -z'
'-x, y, z'
'x, y, -z'
'x, -y, z'
'-y, -x, z'
'-y, x, -z'
'y, -x, -z'
'y, x, z'
'-x+1/2, -y+1/2, -z+1/2'
'-x+1/2, y+1/2, z+1/2'
'x+1/2, y+1/2, -z+1/2'
'x+1/2, -y+1/2, z+1/2'
'-y+1/2, -x+1/2, z+1/2'
'-y+1/2, x+1/2, -z+1/2'
'y+1/2, -x+1/2, -z+1/2'
'y+1/2, x+1/2, z+1/2'

loop_
_atom_site_label
_atom_site_type_symbol
_atom_site_fract_x
_atom_site_fract_y
_atom_site_fract_z
_atom_site_U_iso_or_equiv
_atom_site_adp_type
_atom_site_occupancy
_atom_site_symmetry_multiplicity
_atom_site_calc_flag
_atom_site_refinement_flags
Ge1 Ge 0.24346(12) 0.24346(12) 0.12892(6) 0.0138(3) Uani 1 2 d S
Ge2 Ge 0.2285(2) 0.5000 0.0000 0.0120(4) Uani 1 4 d S
Rh1 Rh 0.0000 0.5000 0.08876(5) 0.0091(3) Uani 1 4 d S
Ge3 Ge 0.0000 0.0000 0.19696(11) 0.0151(5) Uani 1 8 d S
Ge4 Ge 0.0000 0.0000 0.31061(11) 0.0166(5) Uani 1 8 d S
Ba2 Ba 0.0000 0.5000 0.2500 0.0115(3) Uani 1 8 d S
Ba1 Ba 0.0000 0.0000 0.0000 0.0133(4) Uani 1 16 d S

loop_
_atom_site_aniso_label
_atom_site_aniso_U_11
_atom_site_aniso_U_22
_atom_site_aniso_U_33
_atom_site_aniso_U_23
_atom_site_aniso_U_13
_atom_site_aniso_U_12
Ge1 0.0136(4) 0.0136(4) 0.0140(5) -0.0009(3) -0.0009(3) 0.0046(3)
Ge2 0.0108(7) 0.0123(7) 0.0127(7) 0.000 0.000 0.000
Rh1 0.0081(5) 0.0082(5) 0.0111(5) 0.000 0.000 0.000
Ge3 0.0157(7) 0.0157(7) 0.0139(10) 0.000 0.000 0.000
Ge4 0.0173(7) 0.0173(7) 0.0151(11) 0.000 0.000 0.000
Ba2 0.0118(4) 0.0118(4) 0.0108(6) 0.000 0.000 0.000
Ba1 0.0127(5) 0.0127(5) 0.0143(8) 0.000 0.000 0.000

loop_
_atom_type_symbol
_atom_type_description
_atom_type_scat_dispersion_real
_atom_type_scat_dispersion_imag
_atom_type_scat_source
Ba Ba -0.3244 2.2819 'International Tables Vol C Tables 4.2.6.8 and 6.1.1.4'
Ge Ge 0.1547 1.8001 'International Tables Vol C Tables 4.2.6.8 and 6.1.1.4'
Rh Rh -1.1178 0.9187 'International Tables Vol C Tables 4.2.6.8 and 6.1.1.4'

loop_
_geom_angle_atom_site_label_1
_geom_angle_atom_site_label_2
_geom_angle_atom_site_label_3
_geom_angle
_geom_angle_site_symmetry_1
_geom_angle_site_symmetry_3
Rh1 Ge1 Rh1 138.17(8) 21_655 .
Rh1 Ge1 Ge3 102.55(3) 21_655 .
Rh1 Ge1 Ge3 102.55(3) . .
Rh1 Ge1 Ge4 98.78(3) 21_655 25
Rh1 Ge1 Ge4 98.78(3) . 25
Ge3 Ge1 Ge4 117.21(8) . 25
Rh1 Ge1 Ba2 69.84(3) 21_655 25
Rh1 Ge1 Ba2 151.79(5) . 25
Ge3 Ge1 Ba2 66.25(4) . 25
Ge4 Ge1 Ba2 67.46(4) 25 25
Rh1 Ge1 Ba2 151.79(5) 21_655 .
Rh1 Ge1 Ba2 69.84(3) . .
Ge3 Ge1 Ba2 66.25(4) . .
Ge4 Ge1 Ba2 67.46(4) 25 .
Ba2 Ge1 Ba2 82.02(3) 25 .
Rh1 Ge1 Ba1 74.72(3) 21_655 .
Rh1 Ge1 Ba1 74.72(3) . .
Ge3 Ge1 Ba1 85.06(5) . .
Ge4 Ge1 Ba1 157.73(6) 25 .
Ba2 Ge1 Ba1 126.95(2) 25 .
Ba2 Ge1 Ba1 126.95(2) . .
Rh1 Ge2 Rh1 105.03(6) 17_565 .
Rh1 Ge2 Ge2 115.49(2) 17_565 21_665
Rh1 Ge2 Ge2 115.49(2) . 21_665
Rh1 Ge2 Ge2 115.49(2) 17_565 5
Rh1 Ge2 Ge2 115.49(2) . 5
Ge2 Ge2 Ge2 90.0 21_665 5
Rh1 Ge2 Ba1 75.35(2) 17_565 .
Rh1 Ge2 Ba1 75.35(2) . .
Ge2 Ge2 Ba1 159.56(2) 21_665 .
Ge2 Ge2 Ba1 69.56(2) 5 .
Rh1 Ge2 Ba1 75.35(2) 17_565 1_565
Rh1 Ge2 Ba1 75.35(2) . 1_565
Ge2 Ge2 Ba1 69.56(2) 21_665 1_565
Ge2 Ge2 Ba1 159.56(2) 5 1_565
Ba1 Ge2 Ba1 130.87(4) . 1_565
Ge2 Rh1 Ge2 74.97(6) 17_565 .
Ge2 Rh1 Ge1 132.38(4) 17_565 20_565
Ge2 Rh1 Ge1 83.75(4) . 20_565
Ge2 Rh1 Ge1 132.38(4) 17_565 .
Ge2 Rh1 Ge1 83.75(4) . .
Ge1 Rh1 Ge1 85.34(5) 20_565 .
Ge2 Rh1 Ge1 83.75(4) 17_565 18
Ge2 Rh1 Ge1 132.38(4) . 18
Ge1 Rh1 Ge1 138.27(8) 20_565 18
Ge1 Rh1 Ge1 80.06(5) . 18
Ge2 Rh1 Ge1 83.75(4) 17_565 3_565
Ge2 Rh1 Ge1 132.38(4) . 3_565
Ge1 Rh1 Ge1 80.06(5) 20_565 3_565
Ge1 Rh1 Ge1 138.27(8) . 3_565
Ge1 Rh1 Ge1 85.34(5) 18 3_565
Ge2 Rh1 Ba2 142.51(3) 17_565 .
Ge2 Rh1 Ba2 142.51(3) . .
Ge1 Rh1 Ba2 69.13(4) 20_565 .
Ge1 Rh1 Ba2 69.13(4) . .
Ge1 Rh1 Ba2 69.13(4) 18 .
Ge1 Rh1 Ba2 69.13(4) 3_565 .
Ge2 Rh1 Ba1 66.03(2) 17_565 .
Ge2 Rh1 Ba1 66.03(2) . .
Ge1 Rh1 Ba1 139.87(3) 20_565 .
Ge1 Rh1 Ba1 66.43(3) . .
Ge1 Rh1 Ba1 66.43(3) 18 .
Ge1 Rh1 Ba1 139.87(3) 3_565 .
Ba2 Rh1 Ba1 120.793(17) . .
Ge2 Rh1 Ba1 66.03(2) 17_565 1_565
Ge2 Rh1 Ba1 66.03(2) . 1_565
Ge1 Rh1 Ba1 66.43(3) 20_565 1_565
Ge1 Rh1 Ba1 139.87(3) . 1_565
Ge1 Rh1 Ba1 139.87(3) 18 1_565
Ge1 Rh1 Ba1 66.43(3) 3_565 1_565
Ba2 Rh1 Ba1 120.793(17) . 1_565
Ba1 Rh1 Ba1 118.41(3) . 1_565
Ge4 Ge3 Ge1 123.56(5) . 3
Ge4 Ge3 Ge1 123.56(5) . 20
Ge1 Ge3 Ge1 72.20(5) 3 20
Ge4 Ge3 Ge1 123.56(5) . 18
Ge1 Ge3 Ge1 72.20(5) 3 18
Ge1 Ge3 Ge1 112.88(10) 20 18
Ge4 Ge3 Ge1 123.56(5) . .
Ge1 Ge3 Ge1 112.88(10) 3 .
Ge1 Ge3 Ge1 72.20(5) 20 .
Ge1 Ge3 Ge1 72.20(5) 18 .
Ge4 Ge3 Ba2 70.40(4) . 25
Ge1 Ge3 Ba2 137.78(2) 3 25
Ge1 Ge3 Ba2 68.31(2) 20 25
Ge1 Ge3 Ba2 137.78(2) 18 25
Ge1 Ge3 Ba2 68.31(2) . 25
Ge4 Ge3 Ba2 70.40(4) . .
Ge1 Ge3 Ba2 137.78(2) 3 .
Ge1 Ge3 Ba2 137.78(2) 20 .
Ge1 Ge3 Ba2 68.31(2) 18 .
Ge1 Ge3 Ba2 68.31(2) . .
Ba2 Ge3 Ba2 83.54(2) 25 .
Ge4 Ge3 Ba2 70.40(4) . 1_545
Ge1 Ge3 Ba2 68.31(2) 3 1_545
Ge1 Ge3 Ba2 68.31(2) 20 1_545
Ge1 Ge3 Ba2 137.78(2) 18 1_545
Ge1 Ge3 Ba2 137.78(2) . 1_545
Ba2 Ge3 Ba2 83.54(2) 25 1_545
Ba2 Ge3 Ba2 140.80(7) . 1_545
Ge4 Ge3 Ba2 70.40(4) . 25_455
Ge1 Ge3 Ba2 68.31(2) 3 25_455
Ge1 Ge3 Ba2 137.78(2) 20 25_455
Ge1 Ge3 Ba2 68.31(2) 18 25_455
Ge1 Ge3 Ba2 137.78(2) . 25_455
Ba2 Ge3 Ba2 140.80(7) 25 25_455
Ba2 Ge3 Ba2 83.54(2) . 25_455
Ba2 Ge3 Ba2 83.54(2) 1_545 25_455
Ge3 Ge4 Ge1 119.23(5) . 25
Ge3 Ge4 Ge1 119.23(5) . 27_445
Ge1 Ge4 Ge1 121.54(10) 25 27_445
Ge3 Ge4 Ge1 119.23(5) . 12_545
Ge1 Ge4 Ge1 76.21(5) 25 12_545
Ge1 Ge4 Ge1 76.21(5) 27_445 12_545
Ge3 Ge4 Ge1 119.23(5) . 10_455
Ge1 Ge4 Ge1 76.21(5) 25 10_455
Ge1 Ge4 Ge1 76.21(5) 27_445 10_455
Ge1 Ge4 Ge1 121.54(10) 12_545 10_455
Ge3 Ge4 Ba2 67.86(4) . 25_455
Ge1 Ge4 Ba2 139.079(12) 25 25_455
Ge1 Ge4 Ba2 67.20(2) 27_445 25_455
Ge1 Ge4 Ba2 139.079(12) 12_545 25_455
Ge1 Ge4 Ba2 67.20(2) 10_455 25_455
Ge3 Ge4 Ba2 67.86(4) . 1_545
Ge1 Ge4 Ba2 139.079(12) 25 1_545
Ge1 Ge4 Ba2 67.20(2) 27_445 1_545
Ge1 Ge4 Ba2 67.20(2) 12_545 1_545
Ge1 Ge4 Ba2 139.079(12) 10_455 1_545
Ba2 Ge4 Ba2 81.83(3) 25_455 1_545
Ge3 Ge4 Ba2 67.86(4) . 25
Ge1 Ge4 Ba2 67.20(2) 25 25
Ge1 Ge4 Ba2 139.079(12) 27_445 25
Ge1 Ge4 Ba2 67.20(2) 12_545 25
Ge1 Ge4 Ba2 139.079(12) 10_455 25
Ba2 Ge4 Ba2 135.71(7) 25_455 25
Ba2 Ge4 Ba2 81.83(3) 1_545 25
Ge3 Ge4 Ba2 67.86(4) . .
Ge1 Ge4 Ba2 67.20(2) 25 .
Ge1 Ge4 Ba2 139.079(12) 27_445 .
Ge1 Ge4 Ba2 139.079(12) 12_545 .
Ge1 Ge4 Ba2 67.20(2) 10_455 .
Ba2 Ge4 Ba2 81.83(3) 25_455 .
Ba2 Ge4 Ba2 135.71(7) 1_545 .
Ba2 Ge4 Ba2 81.83(3) 25 .
Ge3 Ba2 Ge3 96.46(2) 25 .
Ge3 Ba2 Ge3 140.80(7) 25 25_455
Ge3 Ba2 Ge3 96.46(2) . 25_455
Ge3 Ba2 Ge3 96.46(2) 25 1_565
Ge3 Ba2 Ge3 140.80(7) . 1_565
Ge3 Ba2 Ge3 96.46(2) 25_455 1_565
Ge3 Ba2 Ge1 45.44(3) 25 12
Ge3 Ba2 Ge1 132.75(3) . 12
Ge3 Ba2 Ge1 101.27(4) 25_455 12
Ge3 Ba2 Ge1 80.06(4) 1_565 12
Ge3 Ba2 Ge1 132.75(3) 25 18
Ge3 Ba2 Ge1 45.44(3) . 18
Ge3 Ba2 Ge1 80.06(4) 25_455 18
Ge3 Ba2 Ge1 101.27(4) 1_565 18
Ge1 Ba2 Ge1 178.03(4) 12 18
Ge3 Ba2 Ge1 45.44(3) 25 25
Ge3 Ba2 Ge1 80.06(4) . 25
Ge3 Ba2 Ge1 101.27(4) 25_455 25
Ge3 Ba2 Ge1 132.75(3) 1_565 25
Ge1 Ba2 Ge1 53.72(3) 12 25
Ge1 Ba2 Ge1 124.69(2) 18 25
Ge3 Ba2 Ge1 101.27(4) 25 27_455
Ge3 Ba2 Ge1 132.75(3) . 27_455
Ge3 Ba2 Ge1 45.44(3) 25_455 27_455
Ge3 Ba2 Ge1 80.06(4) 1_565 27_455
Ge1 Ba2 Ge1 56.87(4) 12 27_455
Ge1 Ba2 Ge1 124.69(2) 18 27_455
Ge1 Ba2 Ge1 82.05(3) 25 27_455
Ge3 Ba2 Ge1 132.75(3) 25 3_565
Ge3 Ba2 Ge1 101.27(4) . 3_565
Ge3 Ba2 Ge1 80.06(4) 25_455 3_565
Ge3 Ba2 Ge1 45.44(3) 1_565 3_565
Ge1 Ba2 Ge1 124.69(2) 12 3_565
Ge1 Ba2 Ge1 56.87(4) 18 3_565
Ge1 Ba2 Ge1 178.03(4) 25 3_565
Ge1 Ba2 Ge1 97.98(3) 27_455 3_565
Ge3 Ba2 Ge1 80.06(4) 25 20_565
Ge3 Ba2 Ge1 101.27(4) . 20_565
Ge3 Ba2 Ge1 132.75(3) 25_455 20_565
Ge3 Ba2 Ge1 45.44(3) 1_565 20_565
Ge1 Ba2 Ge1 97.98(3) 12 20_565
Ge1 Ba2 Ge1 82.05(3) 18 20_565
Ge1 Ba2 Ge1 124.69(2) 25 20_565
Ge1 Ba2 Ge1 124.69(2) 27_455 20_565
Ge1 Ba2 Ge1 53.72(3) 3_565 20_565
Ge3 Ba2 Ge1 101.27(4) 25 10_455
Ge3 Ba2 Ge1 80.06(4) . 10_455
Ge3 Ba2 Ge1 45.44(3) 25_455 10_455
Ge3 Ba2 Ge1 132.75(3) 1_565 10_455
Ge1 Ba2 Ge1 82.05(3) 12 10_455
Ge1 Ba2 Ge1 97.98(3) 18 10_455
Ge1 Ba2 Ge1 56.87(4) 25 10_455
Ge1 Ba2 Ge1 53.72(3) 27_455 10_455
Ge1 Ba2 Ge1 124.69(2) 3_565 10_455
Ge1 Ba2 Ge1 178.03(4) 20_565 10_455
Ge3 Ba2 Ge1 80.06(4) 25 .
Ge3 Ba2 Ge1 45.44(3) . .
Ge3 Ba2 Ge1 132.75(3) 25_455 .
Ge3 Ba2 Ge1 101.27(4) 1_565 .
Ge1 Ba2 Ge1 124.69(2) 12 .
Ge1 Ba2 Ge1 53.72(3) 18 .
Ge1 Ba2 Ge1 97.98(3) 25 .
Ge1 Ba2 Ge1 178.03(4) 27_455 .
Ge1 Ba2 Ge1 82.05(3) 3_565 .
Ge1 Ba2 Ge1 56.87(4) 20_565 .
Ge1 Ba2 Ge1 124.69(2) 10_455 .
Ge2 Ba1 Ge2 139.13(4) . 21
Ge2 Ba1 Ge2 40.87(4) . 5
Ge2 Ba1 Ge2 180.00(4) 21 5
Ge2 Ba1 Ge2 180.00(4) . 17
Ge2 Ba1 Ge2 40.87(4) 21 17
Ge2 Ba1 Ge2 139.13(4) 5 17
Ge2 Ba1 Ge2 90.0 . 21_655
Ge2 Ba1 Ge2 130.87(4) 21 21_655
Ge2 Ba1 Ge2 49.13(4) 5 21_655
Ge2 Ba1 Ge2 90.0 17 21_655
Ge2 Ba1 Ge2 90.0 . 5_455
Ge2 Ba1 Ge2 49.13(4) 21 5_455
Ge2 Ba1 Ge2 130.87(4) 5 5_455
Ge2 Ba1 Ge2 90.0 17 5_455
Ge2 Ba1 Ge2 180.0 21_655 5_455
Ge2 Ba1 Ge2 49.13(4) . 17_565
Ge2 Ba1 Ge2 90.0 21 17_565
Ge2 Ba1 Ge2 90.0 5 17_565
Ge2 Ba1 Ge2 130.87(4) 17 17_565
Ge2 Ba1 Ge2 139.13(4) 21_655 17_565
Ge2 Ba1 Ge2 40.87(4) 5_455 17_565
Ge2 Ba1 Ge2 130.87(4) . 1_545
Ge2 Ba1 Ge2 90.0 21 1_545
Ge2 Ba1 Ge2 90.0 5 1_545
Ge2 Ba1 Ge2 49.13(4) 17 1_545
Ge2 Ba1 Ge2 40.87(4) 21_655 1_545
Ge2 Ba1 Ge2 139.13(4) 5_455 1_545
Ge2 Ba1 Ge2 180.00(4) 17_565 1_545
Ge2 Ba1 Ge1 125.688(19) . 17
Ge2 Ba1 Ge1 54.312(19) 21 17
Ge2 Ba1 Ge1 125.688(19) 5 17
Ge2 Ba1 Ge1 54.312(19) 17 17
Ge2 Ba1 Ge1 102.555(14) 21_655 17
Ge2 Ba1 Ge1 77.445(14) 5_455 17
Ge2 Ba1 Ge1 102.555(14) 17_565 17
Ge2 Ba1 Ge1 77.445(14) 1_545 17
Ge2 Ba1 Ge1 54.312(19) . .
Ge2 Ba1 Ge1 125.688(19) 21 .
Ge2 Ba1 Ge1 54.312(19) 5 .
Ge2 Ba1 Ge1 125.688(19) 17 .
Ge2 Ba1 Ge1 77.445(14) 21_655 .
Ge2 Ba1 Ge1 102.555(14) 5_455 .
Ge2 Ba1 Ge1 77.445(14) 17_565 .
Ge2 Ba1 Ge1 102.555(14) 1_545 .
Ge1 Ba1 Ge1 180.00(3) 17 .
Ge2 Ba1 Ge1 102.555(14) . 2
Ge2 Ba1 Ge1 102.555(14) 21 2
Ge2 Ba1 Ge1 77.445(14) 5 2
Ge2 Ba1 Ge1 77.445(14) 17 2
Ge2 Ba1 Ge1 54.312(19) 21_655 2
Ge2 Ba1 Ge1 125.688(19) 5_455 2
Ge2 Ba1 Ge1 125.688(19) 17_565 2
Ge2 Ba1 Ge1 54.312(19) 1_545 2
Ge1 Ba1 Ge1 52.24(3) 17 2
Ge1 Ba1 Ge1 127.76(3) . 2
Ge2 Ba1 Ge1 77.445(14) . 4
Ge2 Ba1 Ge1 77.445(14) 21 4
Ge2 Ba1 Ge1 102.555(14) 5 4
Ge2 Ba1 Ge1 102.555(14) 17 4
Ge2 Ba1 Ge1 125.688(19) 21_655 4
Ge2 Ba1 Ge1 54.312(19) 5_455 4
Ge2 Ba1 Ge1 54.312(19) 17_565 4
Ge2 Ba1 Ge1 125.688(19) 1_545 4
Ge1 Ba1 Ge1 52.24(3) 17 4
Ge1 Ba1 Ge1 127.76(3) . 4
Ge1 Ba1 Ge1 77.01(4) 2 4

loop_
_geom_bond_atom_site_label_1
_geom_bond_atom_site_label_2
_geom_bond_distance
_geom_bond_site_symmetry_2
Ge1 Rh1 2.4846(9) 21_655
Ge1 Rh1 2.4846(9) .
Ge1 Ge3 2.7122(18) .
Ge1 Ge4 2.7290(18) 25
Ge1 Ba2 3.5368(11) 25
Ge1 Ba2 3.5368(11) .
Ge1 Ba1 3.6303(13) .
Ge2 Rh1 2.4651(13) 17_565
Ge2 Rh1 2.4651(13) .
Ge2 Ge2 2.520(2) 21_665
Ge2 Ge2 2.520(2) 5
Ge2 Ba1 3.6087(12) .
Ge2 Ba1 3.6087(12) 1_565
Rh1 Ge2 2.4651(13) 17_565
Rh1 Ge1 2.4846(9) 20_565
Rh1 Ge1 2.4846(9) 18
Rh1 Ge1 2.4846(9) 3_565
Rh1 Ba2 3.5531(12) .
Rh1 Ba1 3.8208(11) .
Rh1 Ba1 3.8208(11) 1_565
Ge3 Ge4 2.504(4) .
Ge3 Ge1 2.7122(18) 3
Ge3 Ge1 2.7122(18) 20
Ge3 Ge1 2.7122(18) 18
Ge3 Ba2 3.4841(12) 25
Ge3 Ba2 3.4841(12) .
Ge3 Ba2 3.4841(12) 1_545
Ge3 Ba2 3.4841(12) 25_455
Ge4 Ge1 2.7290(18) 25
Ge4 Ge1 2.7290(18) 27_445
Ge4 Ge1 2.7290(18) 12_545
Ge4 Ge1 2.7290(18) 10_455
Ge4 Ba2 3.5435(13) 25_455
Ge4 Ba2 3.5435(13) 1_545
Ge4 Ba2 3.5435(13) 25
Ge4 Ba2 3.5435(13) .
Ba2 Ge3 3.4841(12) 25
Ba2 Ge3 3.4841(12) 25_455
Ba2 Ge3 3.4841(12) 1_565
Ba2 Ge1 3.5368(11) 12
Ba2 Ge1 3.5368(11) 18
Ba2 Ge1 3.5368(11) 25
Ba2 Ge1 3.5368(11) 27_455
Ba2 Ge1 3.5368(11) 3_565
Ba2 Ge1 3.5368(11) 20_565
Ba2 Ge1 3.5368(11) 10_455
Ba1 Ge2 3.6087(12) 21
Ba1 Ge2 3.6087(12) 5
Ba1 Ge2 3.6087(12) 17
Ba1 Ge2 3.6087(12) 21_655
Ba1 Ge2 3.6087(12) 5_455
Ba1 Ge2 3.6087(12) 17_565
Ba1 Ge2 3.6087(12) 1_545
Ba1 Ge1 3.6303(13) 17
Ba1 Ge1 3.6303(13) 2
Ba1 Ge1 3.6303(13) 4
